data_7060287
loop_
_publ_author_name
'Wang, Fei-Fei'
'Li, Jia-Hui'
'Liu, Hai-Yan'
'Deng, Shu-Ping'
'Liu, Ying-Ying'
'Ma, Jian-Fang'

_publ_section_title
;
 Functionalized resorcin[4]arene-based coordination polymers as
 heterogeneous catalysts for click reactions
;
_journal_issue 6
_journal_name_full 'New Journal of Chemistry'
_journal_page_first 3181
_journal_page_last 3187
_journal_paper_doi 10.1039/D0NJ06051H
_journal_volume 45
_journal_year 2021
_chemical_formula_moiety 'C103 H115 Cd2 N10 O28 S4'
_chemical_formula_sum 'C103 H115 Cd2 N10 O28 S4'
_chemical_formula_weight 2294.18
_space_group_crystal_system orthorhombic
_space_group_IT_number 29
_space_group_name_Hall 'P 2c -2ac'
_space_group_name_H-M_alt 'P c a 21'
_atom_sites_solution_hydrogens geom
_audit_creation_method SHELXL-2018/3
_audit_update_record
;
2020-12-04 deposited with the CCDC.	2021-01-13 downloaded from the CCDC.
;
_cell_angle_alpha 90
_cell_angle_beta 90
_cell_angle_gamma 90
_cell_formula_units_Z 4
_cell_length_a 28.6962(18)
_cell_length_b 16.3215(10)
_cell_length_c 20.5240(11)
_cell_measurement_reflns_used 10182
_cell_measurement_temperature 298(2)
_cell_measurement_theta_max 26.0230
_cell_measurement_theta_min 3.6630
_cell_volume 9612.7(10)
_computing_structure_refinement 'SHELXL-2018/3 (Sheldrick, 2018)'
_diffrn_ambient_temperature 298(2)
_diffrn_measured_fraction_theta_full 0.997
_diffrn_measured_fraction_theta_max 0.888
_diffrn_measurement_device_type 'Xcalibur, Ruby, Gemini ultra'
_diffrn_radiation_type MoK\a
_diffrn_radiation_wavelength 0.71073
_diffrn_reflns_av_R_equivalents 0.0402
_diffrn_reflns_av_unetI/netI 0.0667
_diffrn_reflns_Laue_measured_fraction_full 0.997
_diffrn_reflns_Laue_measured_fraction_max 0.888
_diffrn_reflns_limit_h_max 38
_diffrn_reflns_limit_h_min -29
_diffrn_reflns_limit_k_max 22
_diffrn_reflns_limit_k_min -15
_diffrn_reflns_limit_l_max 28
_diffrn_reflns_limit_l_min -26
_diffrn_reflns_number 44370
_diffrn_reflns_point_group_measured_fraction_full 0.946
_diffrn_reflns_point_group_measured_fraction_max 0.795
_diffrn_reflns_theta_full 25.000
_diffrn_reflns_theta_max 29.295
_diffrn_reflns_theta_min 3.428
_diffrn_source 'fine-focus sealed X-ray tube'
_exptl_absorpt_coefficient_mu 0.605
_exptl_absorpt_correction_T_max 1.00000
_exptl_absorpt_correction_T_min 0.74097
_exptl_absorpt_correction_type multi-scan
_exptl_crystal_colour colorless
_exptl_crystal_density_diffrn 1.585
_exptl_crystal_description block
_exptl_crystal_F_000 4220
_exptl_crystal_size_max 0.03
_exptl_crystal_size_mid 0.005
_exptl_crystal_size_min 0.002
_platon_squeeze_details
;
;
_refine_diff_density_max 0.948
_refine_diff_density_min -0.738
_refine_diff_density_rms 0.089
_refine_ls_abs_structure_details
;
 Flack x determined using 5271 quotients [(I+)-(I-)]/[(I+)+(I-)]
 (Parsons, Flack and Wagner, Acta Cryst. B69 (2013) 249-259).
;
_refine_ls_abs_structure_Flack -0.020(11)
_refine_ls_extinction_method none
_refine_ls_goodness_of_fit_ref 0.994
_refine_ls_hydrogen_treatment constr
_refine_ls_matrix_type full
_refine_ls_number_parameters 1000
_refine_ls_number_reflns 20888
_refine_ls_number_restraints 1
_refine_ls_restrained_S_all 0.994
_refine_ls_R_factor_all 0.0806
_refine_ls_R_factor_gt 0.0527
_refine_ls_shift/su_max 0.001
_refine_ls_shift/su_mean 0.000
_refine_ls_structure_factor_coef Fsqd
_refine_ls_weighting_details 'w=1/[\s^2^(Fo^2^)+(0.0804P)^2^] where P=(Fo^2^+2Fc^2^)/3'
_refine_ls_weighting_scheme calc
_refine_ls_wR_factor_gt 0.1315
_refine_ls_wR_factor_ref 0.1467
_reflns_Friedel_coverage 0.743
_reflns_Friedel_fraction_full 0.892
_reflns_Friedel_fraction_max 0.696
_reflns_number_gt 14993
_reflns_number_total 20888
_reflns_threshold_expression 'I > 2\s(I)'
_cod_data_source_file d0nj06051h2.cif
_cod_data_source_block compound-3
_cod_depositor_comments 'Adding full bibliography for 7060286--7060288.cif.'
_cod_database_code 7060287
_shelx_shelxl_version_number 2018/3
_shelx_space_group_comment
;
The symmetry employed for this shelxl refinement is uniquely defined
by the following loop, which should always be used as a source of
symmetry information in preference to the above space-group names.
They are only intended as comments.
;

loop_
_space_group_symop_operation_xyz
'x, y, z'
'-x, -y, z+1/2'
'-x+1/2, y, z+1/2'
'x+1/2, -y, z'

loop_
_atom_site_label
_atom_site_type_symbol
_atom_site_fract_x
_atom_site_fract_y
_atom_site_fract_z
_atom_site_U_iso_or_equiv
_atom_site_adp_type
_atom_site_occupancy
_atom_site_site_symmetry_order
_atom_site_calc_flag
_atom_site_refinement_flags_posn
_atom_site_refinement_flags_adp
_atom_site_refinement_flags_occupancy
_atom_site_disorder_assembly
_atom_site_disorder_group
Cd1 Cd 0.16842(2) -0.54910(3) 0.15689(2) 0.03087(12) Uani 1 1 d . . . . .
Cd2 Cd 0.07796(2) -0.51397(4) 0.29652(2) 0.04498(15) Uani 1 1 d . . . . .
C1 C 0.2703(2) 0.1184(4) 0.2255(4) 0.0419(17) Uani 1 1 d . . . . .
C2 C 0.2515(3) 0.0407(5) 0.2371(4) 0.0481(19) Uani 1 1 d . . . . .
C3 C 0.2364(3) -0.0086(5) 0.1870(5) 0.054(2) Uani 1 1 d . . . . .
C4 C 0.2426(3) 0.0187(5) 0.1216(5) 0.050(2) Uani 1 1 d . . . . .
C5 C 0.2618(2) 0.0962(5) 0.1078(4) 0.0450(18) Uani 1 1 d . . . . .
C6 C 0.2751(2) 0.1434(4) 0.1597(4) 0.0428(15) Uani 1 1 d . . . . .
H6 H 0.288004 0.194633 0.151309 0.051 Uiso 1 1 calc R U . . .
C7 C 0.3143(3) 0.0886(4) 0.0135(3) 0.0413(16) Uani 1 1 d . . . . .
C8 C 0.3171(3) 0.0097(5) -0.0121(4) 0.051(2) Uani 1 1 d . . . . .
C9 C 0.3599(3) -0.0238(5) -0.0326(4) 0.0482(19) Uani 1 1 d . . . . .
C10 C 0.3988(3) 0.0235(5) -0.0254(4) 0.0482(19) Uani 1 1 d . . . . .
C11 C 0.3986(3) 0.1018(5) 0.0013(4) 0.0451(17) Uani 1 1 d . . . . .
C12 C 0.3554(3) 0.1326(5) 0.0200(4) 0.0453(18) Uani 1 1 d . . . . .
H12 H 0.353981 0.185021 0.037710 0.054 Uiso 1 1 calc R U . . .
C13 C 0.4633(2) 0.1244(5) 0.0763(4) 0.0483(18) Uani 1 1 d . . . . .
C14 C 0.4896(3) 0.0531(5) 0.0833(4) 0.0479(19) Uani 1 1 d . . . . .
C15 C 0.5050(3) 0.0255(5) 0.1440(4) 0.0466(19) Uani 1 1 d . . . . .
C16 C 0.4967(3) 0.0736(5) 0.1979(4) 0.0490(19) Uani 1 1 d . . . . .
C17 C 0.4714(2) 0.1474(5) 0.1937(4) 0.0457(18) Uani 1 1 d . . . . .
C18 C 0.4558(2) 0.1694(5) 0.1336(4) 0.0473(18) Uani 1 1 d . . . . .
H18 H 0.438848 0.217761 0.130238 0.057 Uiso 1 1 calc R U . . .
C20 C 0.4247(3) 0.0969(5) 0.3322(4) 0.052(2) Uani 1 1 d . . . . .
C21 C 0.3869(3) 0.0594(5) 0.3638(4) 0.055(2) Uani 1 1 d . . . . .
C22 C 0.3422(3) 0.0830(5) 0.3447(4) 0.0508(19) Uani 1 1 d . . . . .
C23 C 0.3353(2) 0.1455(4) 0.3003(4) 0.0452(17) Uani 1 1 d . . . . .
C24 C 0.3736(3) 0.1833(4) 0.2722(4) 0.0463(18) Uani 1 1 d . . . . .
H24 H 0.368705 0.225239 0.242374 0.056 Uiso 1 1 calc R U . . .
C25 C 0.2607(3) -0.0769(5) 0.0370(5) 0.063(2) Uani 1 1 d . . . . .
H25A H 0.247476 -0.129260 0.024478 0.076 Uiso 1 1 calc R U . . .
H25B H 0.286838 -0.087658 0.065720 0.076 Uiso 1 1 calc R U . . .
C26 C 0.2676(3) 0.1212(5) 0.0369(4) 0.0485(19) Uani 1 1 d . . . . .
H26 H 0.243213 0.093300 0.011808 0.058 Uiso 1 1 calc R U . . .
C27 C 0.2620(3) 0.2131(5) 0.0255(4) 0.061(2) Uani 1 1 d . . . . .
H27A H 0.232032 0.230466 0.041095 0.091 Uiso 1 1 calc R U . . .
H27B H 0.286000 0.242044 0.048562 0.091 Uiso 1 1 calc R U . . .
H27C H 0.264433 0.224537 -0.020222 0.091 Uiso 1 1 calc R U . . .
C28 C 0.4691(3) -0.0469(5) 0.0003(5) 0.060(2) Uani 1 1 d . . . . .
H28A H 0.485391 -0.092931 -0.019069 0.072 Uiso 1 1 calc R U . . .
H28B H 0.449068 -0.068045 0.034436 0.072 Uiso 1 1 calc R U . . .
C29 C 0.4438(3) 0.1500(5) 0.0113(4) 0.0502(19) Uani 1 1 d . . . . .
H29 H 0.465767 0.131166 -0.022004 0.060 Uiso 1 1 calc R U . . .
C30 C 0.4379(3) 0.2424(5) 0.0016(5) 0.065(2) Uani 1 1 d . . . . .
H30A H 0.425281 0.252723 -0.040996 0.098 Uiso 1 1 calc R U . . .
H30B H 0.417002 0.263582 0.034009 0.098 Uiso 1 1 calc R U . . .
H30C H 0.467612 0.268837 0.005555 0.098 Uiso 1 1 calc R U . . .
C31 C 0.4898(4) 0.0151(6) 0.3059(5) 0.066(2) Uani 1 1 d . . . . .
H31A H 0.508855 -0.022660 0.330859 0.079 Uiso 1 1 calc R U . . .
H31B H 0.465325 -0.016450 0.285064 0.079 Uiso 1 1 calc R U . . .
C32 C 0.4611(3) 0.1976(5) 0.2548(4) 0.055(2) Uani 1 1 d . . . . .
H32 H 0.487538 0.190670 0.284487 0.066 Uiso 1 1 calc R U . . .
C33 C 0.4561(3) 0.2877(5) 0.2414(5) 0.068(3) Uani 1 1 d . . . . .
H33A H 0.483883 0.307724 0.220832 0.101 Uiso 1 1 calc R U . . .
H33B H 0.429890 0.296660 0.213235 0.101 Uiso 1 1 calc R U . . .
H33C H 0.451291 0.316342 0.281748 0.101 Uiso 1 1 calc R U . . .
C34 C 0.2808(3) -0.0144(6) 0.3365(5) 0.066(3) Uani 1 1 d . . . . .
H34A H 0.302832 -0.039318 0.306620 0.080 Uiso 1 1 calc R U . . .
H34B H 0.269589 -0.057216 0.365276 0.080 Uiso 1 1 calc R U . . .
C35 C 0.2852(2) 0.1704(4) 0.2811(4) 0.0455(18) Uani 1 1 d . . . . .
H35 H 0.265107 0.155973 0.317984 0.055 Uiso 1 1 calc R U . . .
C36 C 0.2807(3) 0.2634(5) 0.2717(5) 0.062(2) Uani 1 1 d . . . . .
H36A H 0.291232 0.290977 0.310283 0.092 Uiso 1 1 calc R U . . .
H36B H 0.299476 0.280135 0.235269 0.092 Uiso 1 1 calc R U . . .
H36C H 0.248750 0.277183 0.263529 0.092 Uiso 1 1 calc R U . . .
C37 C 0.5276(2) -0.0580(4) 0.1519(6) 0.057(2) Uani 1 1 d . . . . .
H37A H 0.518099 -0.092817 0.115985 0.068 Uiso 1 1 calc R U . . .
H37B H 0.516385 -0.082817 0.191897 0.068 Uiso 1 1 calc R U . . .
C38 C 0.3632(3) -0.1094(5) -0.0581(4) 0.056(2) Uani 1 1 d . . . . .
H38A H 0.334657 -0.138737 -0.048229 0.067 Uiso 1 1 calc R U . . .
H38B H 0.388806 -0.137645 -0.036962 0.067 Uiso 1 1 calc R U . . .
C39 C 0.2138(3) -0.0914(5) 0.1988(5) 0.064(2) Uani 1 1 d . . . . .
H39A H 0.193005 -0.105074 0.163152 0.076 Uiso 1 1 calc R U . . .
H39B H 0.196001 -0.090561 0.238903 0.076 Uiso 1 1 calc R U . . .
C40 C 0.3935(4) 0.0032(6) 0.4218(5) 0.073(3) Uani 1 1 d . . . . .
H40A H 0.365803 0.005044 0.448852 0.087 Uiso 1 1 calc R U . . .
H40B H 0.419516 0.022754 0.447725 0.087 Uiso 1 1 calc R U . . .
C41 C 0.6062(2) -0.1568(4) 0.1543(4) 0.0446(15) Uani 1 1 d . . . . .
C42 C 0.6529(2) -0.1742(4) 0.1601(5) 0.055(2) Uani 1 1 d . . . . .
H42 H 0.674452 -0.132018 0.164712 0.066 Uiso 1 1 calc R U . . .
C43 C 0.1983(3) -0.5556(4) 0.2874(3) 0.0373(18) Uani 1 1 d . . . . .
C44 C 0.5931(2) -0.3014(4) 0.1477(4) 0.0493(18) Uani 1 1 d . . . . .
H44 H 0.572047 -0.344406 0.143677 0.059 Uiso 1 1 calc R U . . .
C45 C 0.5760(2) -0.2226(4) 0.1475(5) 0.051(2) Uani 1 1 d . . . . .
H45 H 0.544150 -0.213462 0.142813 0.061 Uiso 1 1 calc R U . . .
C46 C 0.4110(4) -0.1512(6) 0.4728(6) 0.076(3) Uani 1 1 d . . . . .
C47 C 0.4314(5) -0.2277(7) 0.4759(7) 0.099(4) Uani 1 1 d . . . . .
H47 H 0.443062 -0.251024 0.437922 0.119 Uiso 1 1 calc R U . . .
C48 C 0.4348(5) -0.2702(9) 0.5332(8) 0.099(4) Uani 1 1 d . . . . .
H48 H 0.445482 -0.323988 0.532166 0.119 Uiso 1 1 calc R U . . .
C49 C 0.4075(5) -0.1642(8) 0.5877(6) 0.102(4) Uani 1 1 d . . . . .
H49 H 0.401025 -0.139795 0.627660 0.122 Uiso 1 1 calc R U . . .
C50 C 0.3990(4) -0.1189(7) 0.5328(5) 0.082(3) Uani 1 1 d . . . . .
H50 H 0.385262 -0.067435 0.535803 0.098 Uiso 1 1 calc R U . . .
C51 C 0.2329(3) -0.2608(5) 0.1894(4) 0.055(2) Uani 1 1 d . . . . .
C52 C 0.2598(3) -0.3281(5) 0.1902(6) 0.075(3) Uani 1 1 d . . . . .
H52 H 0.291422 -0.323212 0.199173 0.090 Uiso 1 1 calc R U . . .
C53 C 0.2412(3) -0.4039(5) 0.1780(5) 0.070(3) Uani 1 1 d . . . . .
H53 H 0.260691 -0.449341 0.178892 0.084 Uiso 1 1 calc R U . . .
C54 C 0.1700(2) -0.3492(4) 0.1638(5) 0.049(2) Uani 1 1 d . . . . .
H54 H 0.138458 -0.354486 0.154014 0.059 Uiso 1 1 calc R U . . .
C55 C 0.1871(3) -0.2717(5) 0.1764(5) 0.068(3) Uani 1 1 d . . . . .
H55 H 0.167079 -0.226938 0.176033 0.081 Uiso 1 1 calc R U . . .
C56 C 0.0512(3) -0.4894(4) 0.1674(4) 0.0427(18) Uani 1 1 d . . . . .
C57 C 0.0286(3) -0.4807(5) 0.1006(3) 0.0384(16) Uani 1 1 d . . . . .
C58 C -0.0177(3) -0.4624(5) 0.0957(4) 0.050(2) Uani 1 1 d . . . . .
H58 H -0.034930 -0.452655 0.133225 0.060 Uiso 1 1 calc R U . . .
C59 C -0.0390(3) -0.4580(5) 0.0356(4) 0.052(2) Uani 1 1 d . . . . .
H59 H -0.070351 -0.443789 0.032831 0.063 Uiso 1 1 calc R U . . .
C60 C -0.0144(3) -0.4746(5) -0.0198(4) 0.0478(19) Uani 1 1 d . . . . .
C61 C 0.0329(3) -0.4926(6) -0.0145(4) 0.061(2) Uani 1 1 d . . . . .
H61 H 0.050048 -0.503403 -0.051994 0.073 Uiso 1 1 calc R U . . .
C62 C 0.0545(3) -0.4946(6) 0.0449(4) 0.050(2) Uani 1 1 d . . . . .
H62 H 0.086223 -0.505257 0.047853 0.060 Uiso 1 1 calc R U . . .
C63 C 0.2209(3) -0.5551(4) 0.3521(3) 0.0360(16) Uani 1 1 d . . . . .
C64 C 0.1949(3) -0.5645(5) 0.4087(4) 0.0467(19) Uani 1 1 d . . . . .
H64 H 0.162627 -0.569112 0.406067 0.056 Uiso 1 1 calc R U . . .
C65 C 0.2168(3) -0.5672(5) 0.4698(4) 0.051(2) Uani 1 1 d . . . . .
H65 H 0.199262 -0.574752 0.507344 0.061 Uiso 1 1 calc R U . . .
C66 C 0.2639(3) -0.5587(5) 0.4738(4) 0.0421(18) Uani 1 1 d . . . . .
C67 C 0.2894(3) -0.5471(6) 0.4184(4) 0.055(2) Uani 1 1 d . . . . .
H67 H 0.321403 -0.538624 0.421623 0.065 Uiso 1 1 calc R U . . .
C68 C 0.2684(3) -0.5476(5) 0.3572(4) 0.050(2) Uani 1 1 d . . . . .
H68 H 0.286477 -0.542951 0.319788 0.060 Uiso 1 1 calc R U . . .
C69 C 0.2874(3) -0.5599(5) 0.5390(4) 0.0437(19) Uani 1 1 d . . . . .
C70 C 0.0617(6) -0.8297(10) 0.3192(6) 0.142(7) Uani 1 1 d . . . . .
H70A H 0.066246 -0.886786 0.328661 0.213 Uiso 1 1 calc R U . . .
H70B H 0.040435 -0.806647 0.350351 0.213 Uiso 1 1 calc R U . . .
H70C H 0.049015 -0.823921 0.276177 0.213 Uiso 1 1 calc R U . . .
C71 C 0.1493(7) -0.8362(11) 0.3341(7) 0.144(6) Uani 1 1 d . . . . .
H71A H 0.140539 -0.892308 0.341173 0.216 Uiso 1 1 calc R U . . .
H71B H 0.169261 -0.832767 0.296680 0.216 Uiso 1 1 calc R U . . .
H71C H 0.165596 -0.816096 0.371729 0.216 Uiso 1 1 calc R U . . .
C72 C 0.1111(4) -0.7078(7) 0.3124(5) 0.079(3) Uani 1 1 d . . . . .
C79 C 0.4191(3) 0.1607(4) 0.2871(4) 0.0464(18) Uani 1 1 d . . . . .
C80 C 0.6676(2) -0.2549(4) 0.1590(5) 0.0467(17) Uani 1 1 d . . . . .
H80 H 0.699328 -0.265490 0.162269 0.056 Uiso 1 1 calc R U . . .
C81 C -0.0385(3) -0.4756(6) -0.0850(4) 0.058(2) Uani 1 1 d . . . . .
C82 C 0.3837(4) -0.2102(6) -0.1638(5) 0.067(3) Uani 1 1 d . . . . .
C83 C 0.3659(5) -0.2744(7) -0.1250(6) 0.106(5) Uani 1 1 d . . . . .
H83 H 0.347113 -0.262606 -0.089207 0.128 Uiso 1 1 calc R U . . .
C84 C 0.4096(3) -0.2330(6) -0.2153(4) 0.065(2) Uani 1 1 d . . . . .
H84 H 0.422120 -0.193132 -0.242539 0.078 Uiso 1 1 calc R U . . .
C85 C 0.3765(5) -0.3570(7) -0.1405(6) 0.100(4) Uani 1 1 d . . . . .
H85 H 0.364941 -0.398553 -0.114098 0.120 Uiso 1 1 calc R U . . .
C86 C 0.4178(3) -0.3142(6) -0.2284(4) 0.058(2) Uani 1 1 d . . . . .
H86 H 0.435119 -0.326832 -0.265335 0.070 Uiso 1 1 calc R U . . .
C87 C 0.3203(4) 0.3508(6) 0.1239(5) 0.068(2) Uani 1 1 d . . . . .
C88 C 0.4075(8) -0.0862(10) 0.1898(12) 0.159(8) Uani 1 1 d . . . . .
N1 N 0.1954(2) -0.4150(3) 0.1647(3) 0.0459(14) Uani 1 1 d . . . . .
N2 N 0.4239(4) -0.2384(8) 0.5887(7) 0.108(4) Uani 1 1 d . . . . .
N3 N 0.63817(18) -0.3192(3) 0.1533(3) 0.0371(11) Uani 1 1 d . . . . .
N4 N 0.4027(3) -0.3767(5) -0.1916(3) 0.0589(19) Uani 1 1 d . . . . .
N5 N 0.1070(5) -0.7862(7) 0.3231(4) 0.102(3) Uani 1 1 d . . . . .
O1 O 0.2268(2) -0.0318(3) 0.0714(3) 0.0614(16) Uani 1 1 d . . . . .
O2 O 0.2773(2) -0.0368(4) -0.0196(3) 0.0582(16) Uani 1 1 d . . . . .
O3 O 0.4414(2) -0.0089(4) -0.0476(3) 0.0575(15) Uani 1 1 d . . . . .
O4 O 0.5027(2) 0.0080(4) 0.0288(3) 0.0565(15) Uani 1 1 d . . . . .
O5 O 0.5175(2) 0.0516(4) 0.2575(3) 0.0590(16) Uani 1 1 d . . . . .
O6 O 0.4692(2) 0.0721(4) 0.3490(3) 0.0629(16) Uani 1 1 d . . . . .
O7 O 0.3051(2) 0.0449(4) 0.3748(3) 0.0609(15) Uani 1 1 d . . . . .
O8 O 0.24297(19) 0.0151(3) 0.3003(4) 0.0568(13) Uani 1 1 d . . . . .
O9 O 0.0254(2) -0.4863(6) 0.2158(3) 0.085(2) Uani 1 1 d . . . . .
O10 O 0.0929(2) -0.4998(4) 0.1724(3) 0.0547(16) Uani 1 1 d . . . . .
O11 O 0.1555(2) -0.5407(4) 0.2819(3) 0.0581(17) Uani 1 1 d . . . . .
O12 O 0.2216(2) -0.5737(4) 0.2386(3) 0.0507(14) Uani 1 1 d . . . . .
O13 O 0.2648(2) -0.5809(4) 0.5886(2) 0.0535(14) Uani 1 1 d . . . . .
O14 O 0.33000(19) -0.5426(4) 0.5416(3) 0.0548(18) Uani 1 1 d . . . . .
O15 O 0.0747(3) -0.6640(5) 0.2974(4) 0.089(2) Uani 1 1 d . . . . .
O16 O -0.0803(2) -0.4680(5) -0.0886(3) 0.0648(19) Uani 1 1 d . . . . .
O17 O -0.0136(3) -0.4878(6) -0.1341(3) 0.093(3) Uani 1 1 d . . . . .
O18 O 0.3766(5) -0.0282(10) 0.1777(9) 0.197(6) Uani 1 1 d . . . . .
O19 O 0.3399(4) 0.4177(12) 0.1616(12) 0.250(10) Uani 1 1 d . . . . .
S1 S 0.59022(7) -0.05321(11) 0.15428(18) 0.0643(6) Uani 1 1 d . . . . .
S2 S 0.37258(12) -0.10791(16) -0.14638(13) 0.0830(8) Uani 1 1 d . . . . .
S3 S 0.26057(9) -0.16621(14) 0.20421(16) 0.0749(8) Uani 1 1 d . . . . .
S4 S 0.40441(13) -0.10135(17) 0.39750(14) 0.0873(9) Uani 1 1 d . . . . .

loop_
_atom_site_aniso_label
_atom_site_aniso_U_11
_atom_site_aniso_U_22
_atom_site_aniso_U_33
_atom_site_aniso_U_23
_atom_site_aniso_U_13
_atom_site_aniso_U_12
Cd1 0.0382(2) 0.0325(2) 0.02192(19) -0.0020(2) 0.0012(2) -0.00250(19)
Cd2 0.0428(3) 0.0662(4) 0.0259(2) -0.0098(3) 0.0027(3) -0.0005(3)
C1 0.038(4) 0.032(4) 0.056(4) -0.001(3) 0.004(3) 0.006(3)
C2 0.039(4) 0.045(4) 0.060(5) -0.002(4) 0.007(4) 0.011(4)
C3 0.054(5) 0.034(4) 0.074(6) 0.000(4) 0.008(5) 0.003(4)
C4 0.040(4) 0.043(4) 0.066(5) -0.016(4) 0.001(4) 0.000(4)
C5 0.034(4) 0.042(4) 0.059(5) -0.009(4) -0.006(4) 0.011(3)
C6 0.027(3) 0.029(3) 0.072(5) -0.006(4) 0.005(4) 0.004(3)
C7 0.042(4) 0.041(4) 0.041(4) -0.008(3) -0.004(3) 0.005(3)
C8 0.053(5) 0.053(5) 0.049(4) -0.006(4) -0.009(4) 0.004(4)
C9 0.053(5) 0.046(4) 0.046(4) -0.006(3) -0.006(4) 0.003(4)
C10 0.046(4) 0.048(4) 0.051(4) -0.001(4) 0.003(4) 0.016(4)
C11 0.046(4) 0.045(4) 0.044(4) 0.005(3) -0.002(3) 0.011(4)
C12 0.059(5) 0.038(4) 0.039(4) 0.002(3) -0.004(4) 0.003(4)
C13 0.038(4) 0.045(4) 0.062(5) 0.005(4) 0.007(4) 0.002(3)
C14 0.042(4) 0.047(5) 0.055(5) -0.003(4) 0.010(4) 0.001(4)
C15 0.040(4) 0.039(4) 0.061(5) 0.000(4) 0.003(4) 0.010(3)
C16 0.042(4) 0.053(5) 0.052(5) 0.004(4) -0.005(4) 0.008(4)
C17 0.037(4) 0.040(4) 0.060(5) -0.005(4) -0.001(4) 0.005(3)
C18 0.035(4) 0.037(4) 0.069(5) -0.003(4) 0.000(4) 0.008(3)
C20 0.050(5) 0.048(5) 0.057(5) -0.007(4) -0.008(4) 0.011(4)
C21 0.069(6) 0.045(5) 0.052(5) -0.002(4) -0.008(4) 0.012(4)
C22 0.058(5) 0.044(4) 0.051(4) -0.005(4) 0.001(4) 0.009(4)
C23 0.050(4) 0.040(4) 0.046(4) -0.009(4) 0.000(4) 0.011(3)
C24 0.059(5) 0.028(4) 0.052(4) -0.005(3) -0.004(4) 0.008(3)
C25 0.067(6) 0.043(4) 0.080(6) -0.020(4) 0.015(5) -0.010(4)
C26 0.043(4) 0.044(4) 0.059(5) -0.006(4) -0.004(4) 0.001(3)
C27 0.065(5) 0.057(5) 0.059(5) 0.004(4) 0.005(4) 0.021(4)
C28 0.046(5) 0.058(5) 0.076(6) -0.002(4) 0.009(5) 0.016(4)
C29 0.054(5) 0.040(4) 0.057(5) 0.004(4) -0.004(4) 0.006(4)
C30 0.066(5) 0.050(5) 0.080(6) 0.009(5) 0.000(5) -0.008(4)
C31 0.077(6) 0.055(5) 0.066(6) 0.001(5) -0.007(5) 0.030(5)
C32 0.044(4) 0.051(5) 0.071(5) -0.007(4) -0.005(4) 0.002(4)
C33 0.063(6) 0.046(5) 0.094(7) -0.011(5) -0.010(5) -0.004(4)
C34 0.072(6) 0.045(5) 0.082(7) 0.013(5) 0.008(6) -0.002(5)
C35 0.040(4) 0.040(4) 0.056(5) -0.008(3) 0.009(3) 0.010(3)
C36 0.062(5) 0.042(5) 0.081(6) -0.004(4) -0.010(5) 0.009(4)
C37 0.041(4) 0.044(4) 0.086(6) -0.002(5) 0.004(5) 0.014(3)
C38 0.067(5) 0.044(4) 0.056(5) -0.014(4) 0.008(4) 0.004(4)
C39 0.058(5) 0.034(4) 0.099(7) -0.007(4) 0.008(5) -0.011(4)
C40 0.106(8) 0.056(6) 0.056(6) 0.005(4) -0.009(6) 0.021(5)
C41 0.039(3) 0.038(3) 0.057(4) 0.007(4) 0.007(4) 0.005(3)
C42 0.036(3) 0.037(4) 0.094(6) 0.007(5) -0.009(5) 0.000(3)
C43 0.054(5) 0.030(4) 0.027(4) 0.003(3) -0.009(4) 0.003(3)
C44 0.043(4) 0.037(4) 0.068(5) 0.002(4) 0.000(4) -0.005(3)
C45 0.031(3) 0.040(4) 0.081(6) -0.002(4) -0.003(4) 0.004(3)
C46 0.084(7) 0.057(6) 0.087(7) 0.009(5) -0.013(6) -0.005(5)
C47 0.126(10) 0.066(7) 0.106(9) 0.021(7) -0.004(8) 0.015(7)
C48 0.100(9) 0.085(9) 0.113(10) 0.028(8) 0.012(8) 0.012(7)
C49 0.135(11) 0.083(9) 0.087(8) 0.028(7) -0.006(8) -0.042(8)
C50 0.112(8) 0.067(7) 0.066(6) 0.007(5) -0.018(6) -0.003(6)
C51 0.060(5) 0.030(4) 0.076(5) 0.006(4) 0.007(4) -0.004(4)
C52 0.042(5) 0.047(5) 0.138(9) 0.002(5) -0.013(5) -0.011(4)
C53 0.049(5) 0.036(4) 0.126(9) 0.000(5) -0.010(5) 0.003(4)
C54 0.048(4) 0.025(3) 0.075(6) 0.001(4) 0.007(4) 0.003(3)
C55 0.050(5) 0.033(4) 0.120(9) -0.004(5) 0.017(5) 0.004(4)
C56 0.051(5) 0.039(4) 0.039(4) -0.006(3) -0.011(4) -0.003(3)
C57 0.038(4) 0.042(4) 0.034(4) -0.001(3) -0.009(3) 0.004(3)
C58 0.038(4) 0.070(6) 0.041(4) -0.007(4) -0.001(4) -0.001(4)
C59 0.036(4) 0.074(6) 0.047(5) -0.012(4) -0.012(4) 0.014(4)
C60 0.056(5) 0.058(5) 0.029(4) 0.002(3) -0.010(4) 0.005(4)
C61 0.050(5) 0.105(7) 0.027(4) -0.002(4) 0.004(4) 0.011(5)
C62 0.031(4) 0.082(6) 0.037(4) -0.005(4) -0.006(3) 0.017(4)
C63 0.044(4) 0.037(4) 0.027(3) -0.002(3) -0.005(3) 0.007(3)
C64 0.038(4) 0.074(6) 0.028(4) -0.001(4) -0.004(3) 0.004(4)
C65 0.049(5) 0.073(6) 0.031(4) 0.003(4) -0.003(4) 0.005(4)
C66 0.050(5) 0.049(4) 0.027(3) -0.007(3) -0.008(3) 0.004(4)
C67 0.035(4) 0.097(7) 0.032(4) 0.004(4) -0.004(4) 0.003(4)
C68 0.052(5) 0.074(6) 0.026(4) -0.001(3) -0.003(4) 0.001(4)
C69 0.055(5) 0.048(5) 0.028(4) -0.004(3) -0.005(4) 0.007(4)
C70 0.199(16) 0.152(13) 0.075(8) 0.014(8) 0.004(9) -0.121(13)
C71 0.215(19) 0.134(13) 0.083(9) 0.044(9) 0.019(11) 0.014(14)
C72 0.088(8) 0.071(7) 0.080(8) 0.005(5) 0.013(6) -0.015(6)
C79 0.047(4) 0.038(4) 0.055(5) -0.009(3) -0.003(4) 0.005(3)
C80 0.025(3) 0.048(4) 0.067(5) 0.009(5) 0.000(4) 0.006(3)
C81 0.060(6) 0.071(6) 0.042(5) 0.014(4) -0.019(5) -0.004(5)
C82 0.084(7) 0.052(5) 0.064(6) -0.019(4) -0.002(5) -0.007(5)
C83 0.165(12) 0.068(7) 0.086(8) -0.032(6) 0.061(8) -0.010(8)
C84 0.073(6) 0.073(6) 0.048(5) -0.012(4) -0.003(4) 0.001(5)
C85 0.143(11) 0.066(7) 0.091(8) -0.015(6) 0.049(8) -0.010(7)
C86 0.059(5) 0.066(6) 0.051(5) -0.015(4) 0.006(4) -0.010(5)
C87 0.068(6) 0.068(6) 0.068(6) 0.006(5) -0.001(5) -0.008(5)
C88 0.162(16) 0.083(11) 0.23(2) -0.010(12) -0.067(16) 0.017(10)
N1 0.055(4) 0.036(3) 0.047(4) 0.003(3) 0.012(3) 0.002(3)
N2 0.097(8) 0.086(8) 0.141(11) 0.053(8) -0.016(7) -0.021(6)
N3 0.039(3) 0.035(3) 0.037(3) 0.003(3) 0.004(3) 0.005(2)
N4 0.067(4) 0.064(5) 0.045(4) -0.024(3) 0.003(4) -0.008(4)
N5 0.155(10) 0.097(8) 0.053(5) 0.007(5) 0.006(6) -0.017(8)
O1 0.048(3) 0.056(4) 0.081(4) -0.029(3) 0.002(3) -0.009(3)
O2 0.053(3) 0.065(4) 0.056(3) -0.020(3) -0.002(3) -0.008(3)
O3 0.048(3) 0.067(4) 0.058(4) -0.013(3) 0.001(3) 0.012(3)
O4 0.043(3) 0.060(4) 0.067(4) -0.007(3) 0.003(3) 0.010(3)
O5 0.042(3) 0.068(4) 0.067(4) 0.005(3) -0.008(3) 0.019(3)
O6 0.062(4) 0.069(4) 0.058(3) -0.008(3) -0.008(3) 0.028(3)
O7 0.071(4) 0.053(3) 0.059(4) 0.004(3) 0.008(3) -0.001(3)
O8 0.058(3) 0.049(3) 0.063(3) 0.005(3) 0.007(4) -0.003(3)
O9 0.056(4) 0.166(8) 0.033(3) -0.008(4) -0.006(3) -0.009(5)
O10 0.052(3) 0.070(4) 0.041(3) -0.015(3) -0.024(3) 0.026(3)
O11 0.047(3) 0.084(4) 0.044(4) 0.007(3) -0.017(3) 0.008(3)
O12 0.062(4) 0.059(3) 0.031(3) -0.009(2) -0.007(3) 0.012(3)
O13 0.062(4) 0.069(4) 0.029(3) -0.003(3) -0.010(3) -0.005(3)
O14 0.045(4) 0.087(5) 0.032(3) 0.004(3) -0.014(2) -0.007(3)
O15 0.100(5) 0.090(5) 0.078(4) -0.019(5) 0.015(5) -0.027(4)
O16 0.054(4) 0.096(5) 0.044(4) 0.006(3) -0.018(3) 0.011(3)
O17 0.067(5) 0.180(9) 0.033(3) -0.003(4) -0.010(3) 0.006(5)
O18 0.180(13) 0.199(14) 0.213(16) -0.095(12) 0.011(12) 0.009(11)
O19 0.141(10) 0.245(18) 0.36(3) 0.19(2) -0.070(14) -0.012(11)
S1 0.0416(9) 0.0347(9) 0.1164(18) 0.0051(13) -0.0006(14) 0.0084(8)
S2 0.136(3) 0.0572(14) 0.0562(13) -0.0106(11) -0.0061(15) 0.0155(16)
S3 0.0630(14) 0.0360(11) 0.126(2) -0.0054(13) -0.0076(15) -0.0073(10)
S4 0.135(3) 0.0573(15) 0.0693(16) 0.0039(12) -0.0053(17) 0.0172(17)

loop_
_atom_type_symbol
_atom_type_description
_atom_type_scat_dispersion_real
_atom_type_scat_dispersion_imag
_atom_type_scat_source
C C 0.0033 0.0016 'International Tables Vol C Tables 4.2.6.8 and 6.1.1.4'
H H 0.0000 0.0000 'International Tables Vol C Tables 4.2.6.8 and 6.1.1.4'
N N 0.0061 0.0033 'International Tables Vol C Tables 4.2.6.8 and 6.1.1.4'
O O 0.0106 0.0060 'International Tables Vol C Tables 4.2.6.8 and 6.1.1.4'
S S 0.1246 0.1234 'International Tables Vol C Tables 4.2.6.8 and 6.1.1.4'
Cd Cd -0.8075 1.2024 'International Tables Vol C Tables 4.2.6.8 and 6.1.1.4'

loop_
_geom_angle_atom_site_label_1
_geom_angle_atom_site_label_2
_geom_angle_atom_site_label_3
_geom_angle
_geom_angle_site_symmetry_1
_geom_angle_site_symmetry_3
_geom_angle_publ_flag
O12 Cd1 N3 96.3(2) . 4_445 ?
O12 Cd1 N1 83.8(2) . . ?
N3 Cd1 N1 176.7(2) 4_445 . ?
O12 Cd1 O10 125.2(2) . . ?
N3 Cd1 O10 88.6(2) 4_445 . ?
N1 Cd1 O10 88.6(2) . . ?
O12 Cd1 O14 136.2(2) . 3_554 ?
N3 Cd1 O14 91.0(2) 4_445 3_554 ?
N1 Cd1 O14 91.2(2) . 3_554 ?
O10 Cd1 O14 98.0(2) . 3_554 ?
O12 Cd1 O13 82.0(2) . 3_554 ?
N3 Cd1 O13 94.5(2) 4_445 3_554 ?
N1 Cd1 O13 88.7(2) . 3_554 ?
O10 Cd1 O13 152.2(2) . 3_554 ?
O14 Cd1 O13 54.42(18) 3_554 3_554 ?
O12 Cd1 O11 51.96(19) . . ?
N3 Cd1 O11 91.5(2) 4_445 . ?
N1 Cd1 O11 86.0(2) . . ?
O10 Cd1 O11 73.4(2) . . ?
O14 Cd1 O11 170.99(19) 3_554 . ?
O13 Cd1 O11 133.92(19) 3_554 . ?
O12 Cd1 C69 109.0(2) . 3_554 ?
N3 Cd1 C69 94.9(2) 4_445 3_554 ?
N1 Cd1 C69 88.1(2) . 3_554 ?
O10 Cd1 C69 125.0(2) . 3_554 ?
O14 Cd1 C69 27.2(2) 3_554 3_554 ?
O13 Cd1 C69 27.3(2) 3_554 3_554 ?
O11 Cd1 C69 160.6(2) . 3_554 ?
O9 Cd2 O11 125.8(2) . . ?
O9 Cd2 N4 92.5(3) . 3 ?
O11 Cd2 N4 88.0(2) . 3 ?
O9 Cd2 O17 85.3(2) . 2_545 ?
O11 Cd2 O17 148.5(2) . 2_545 ?
N4 Cd2 O17 96.5(3) 3 2_545 ?
O9 Cd2 O16 139.7(2) . 2_545 ?
O11 Cd2 O16 94.5(2) . 2_545 ?
N4 Cd2 O16 90.5(3) 3 2_545 ?
O17 Cd2 O16 54.5(2) 2_545 2_545 ?
O9 Cd2 O15 100.2(3) . . ?
O11 Cd2 O15 81.2(2) . . ?
N4 Cd2 O15 166.6(3) 3 . ?
O17 Cd2 O15 88.7(3) 2_545 . ?
O16 Cd2 O15 82.5(3) 2_545 . ?
O9 Cd2 O10 51.7(2) . . ?
O11 Cd2 O10 74.2(2) . . ?
N4 Cd2 O10 88.7(2) 3 . ?
O17 Cd2 O10 136.9(2) 2_545 . ?
O16 Cd2 O10 168.67(18) 2_545 . ?
O15 Cd2 O10 95.9(2) . . ?
O9 Cd2 C81 113.0(3) . 2_545 ?
O11 Cd2 C81 121.1(3) . 2_545 ?
N4 Cd2 C81 93.9(3) 3 2_545 ?
O17 Cd2 C81 27.7(3) 2_545 2_545 ?
O16 Cd2 C81 26.7(2) 2_545 2_545 ?
O15 Cd2 C81 85.1(3) . 2_545 ?
O10 Cd2 C81 164.6(3) . 2_545 ?
C2 C1 C6 117.4(7) . . ?
C2 C1 C35 119.9(7) . . ?
C6 C1 C35 122.6(7) . . ?
C3 C2 O8 117.9(8) . . ?
C3 C2 C1 121.7(8) . . ?
O8 C2 C1 120.1(7) . . ?
C2 C3 C4 118.7(7) . . ?
C2 C3 C39 122.4(9) . . ?
C4 C3 C39 118.8(8) . . ?
O1 C4 C5 120.7(8) . . ?
O1 C4 C3 117.9(7) . . ?
C5 C4 C3 121.3(8) . . ?
C6 C5 C4 117.4(8) . . ?
C6 C5 C26 124.2(7) . . ?
C4 C5 C26 118.4(7) . . ?
C5 C6 C1 123.4(7) . . ?
C5 C6 H6 118.3 . . ?
C1 C6 H6 118.3 . . ?
C12 C7 C8 117.8(7) . . ?
C12 C7 C26 122.6(7) . . ?
C8 C7 C26 119.5(7) . . ?
O2 C8 C7 120.2(7) . . ?
O2 C8 C9 118.4(7) . . ?
C7 C8 C9 121.4(8) . . ?
C10 C9 C8 117.5(7) . . ?
C10 C9 C38 121.0(7) . . ?
C8 C9 C38 121.4(7) . . ?
C9 C10 C11 124.1(7) . . ?
C9 C10 O3 117.6(7) . . ?
C11 C10 O3 118.3(7) . . ?
C10 C11 C12 116.3(7) . . ?
C10 C11 C29 121.6(7) . . ?
C12 C11 C29 122.1(7) . . ?
C7 C12 C11 122.9(7) . . ?
C7 C12 H12 118.5 . . ?
C11 C12 H12 118.5 . . ?
C14 C13 C18 115.8(8) . . ?
C14 C13 C29 121.6(7) . . ?
C18 C13 C29 122.6(7) . . ?
O4 C14 C13 120.4(8) . . ?
O4 C14 C15 117.4(7) . . ?
C13 C14 C15 122.2(8) . . ?
C16 C15 C14 118.5(7) . . ?
C16 C15 C37 120.0(8) . . ?
C14 C15 C37 121.4(8) . . ?
C15 C16 O5 118.6(7) . . ?
C15 C16 C17 121.8(8) . . ?
O5 C16 C17 119.4(7) . . ?
C18 C17 C16 116.8(7) . . ?
C18 C17 C32 122.7(7) . . ?
C16 C17 C32 120.5(7) . . ?
C17 C18 C13 124.8(7) . . ?
C17 C18 H18 117.6 . . ?
C13 C18 H18 117.6 . . ?
O6 C20 C21 118.1(8) . . ?
O6 C20 C79 119.1(7) . . ?
C21 C20 C79 122.7(7) . . ?
C22 C21 C20 117.5(8) . . ?
C22 C21 C40 120.2(9) . . ?
C20 C21 C40 122.0(8) . . ?
O7 C22 C23 121.1(7) . . ?
O7 C22 C21 117.4(7) . . ?
C23 C22 C21 121.3(8) . . ?
C22 C23 C24 119.2(7) . . ?
C22 C23 C35 119.7(7) . . ?
C24 C23 C35 121.0(7) . . ?
C23 C24 C79 122.4(7) . . ?
C23 C24 H24 118.8 . . ?
C79 C24 H24 118.8 . . ?
O1 C25 O2 113.7(8) . . ?
O1 C25 H25A 108.8 . . ?
O2 C25 H25A 108.8 . . ?
O1 C25 H25B 108.8 . . ?
O2 C25 H25B 108.8 . . ?
H25A C25 H25B 107.7 . . ?
C7 C26 C5 107.8(6) . . ?
C7 C26 C27 112.8(7) . . ?
C5 C26 C27 113.5(7) . . ?
C7 C26 H26 107.5 . . ?
C5 C26 H26 107.5 . . ?
C27 C26 H26 107.5 . . ?
C26 C27 H27A 109.5 . . ?
C26 C27 H27B 109.5 . . ?
H27A C27 H27B 109.5 . . ?
C26 C27 H27C 109.5 . . ?
H27A C27 H27C 109.5 . . ?
H27B C27 H27C 109.5 . . ?
O3 C28 O4 112.7(7) . . ?
O3 C28 H28A 109.0 . . ?
O4 C28 H28A 109.0 . . ?
O3 C28 H28B 109.0 . . ?
O4 C28 H28B 109.0 . . ?
H28A C28 H28B 107.8 . . ?
C13 C29 C30 115.5(7) . . ?
C13 C29 C11 106.9(6) . . ?
C30 C29 C11 113.3(7) . . ?
C13 C29 H29 106.9 . . ?
C30 C29 H29 106.9 . . ?
C11 C29 H29 106.9 . . ?
C29 C30 H30A 109.5 . . ?
C29 C30 H30B 109.5 . . ?
H30A C30 H30B 109.5 . . ?
C29 C30 H30C 109.5 . . ?
H30A C30 H30C 109.5 . . ?
H30B C30 H30C 109.5 . . ?
O5 C31 O6 113.6(8) . . ?
O5 C31 H31A 108.9 . . ?
O6 C31 H31A 108.9 . . ?
O5 C31 H31B 108.9 . . ?
O6 C31 H31B 108.9 . . ?
H31A C31 H31B 107.7 . . ?
C79 C32 C33 113.3(7) . . ?
C79 C32 C17 107.7(6) . . ?
C33 C32 C17 113.2(8) . . ?
C79 C32 H32 107.4 . . ?
C33 C32 H32 107.4 . . ?
C17 C32 H32 107.4 . . ?
C32 C33 H33A 109.5 . . ?
C32 C33 H33B 109.5 . . ?
H33A C33 H33B 109.5 . . ?
C32 C33 H33C 109.5 . . ?
H33A C33 H33C 109.5 . . ?
H33B C33 H33C 109.5 . . ?
O8 C34 O7 115.9(7) . . ?
O8 C34 H34A 108.3 . . ?
O7 C34 H34A 108.3 . . ?
O8 C34 H34B 108.3 . . ?
O7 C34 H34B 108.3 . . ?
H34A C34 H34B 107.4 . . ?
C1 C35 C36 116.4(7) . . ?
C1 C35 C23 108.2(6) . . ?
C36 C35 C23 111.7(6) . . ?
C1 C35 H35 106.7 . . ?
C36 C35 H35 106.7 . . ?
C23 C35 H35 106.7 . . ?
C35 C36 H36A 109.5 . . ?
C35 C36 H36B 109.5 . . ?
H36A C36 H36B 109.5 . . ?
C35 C36 H36C 109.5 . . ?
H36A C36 H36C 109.5 . . ?
H36B C36 H36C 109.5 . . ?
C15 C37 S1 113.0(5) . . ?
C15 C37 H37A 109.0 . . ?
S1 C37 H37A 109.0 . . ?
C15 C37 H37B 109.0 . . ?
S1 C37 H37B 109.0 . . ?
H37A C37 H37B 107.8 . . ?
C9 C38 S2 110.1(6) . . ?
C9 C38 H38A 109.7 . . ?
S2 C38 H38A 109.7 . . ?
C9 C38 H38B 109.7 . . ?
S2 C38 H38B 109.7 . . ?
H38A C38 H38B 108.2 . . ?
C3 C39 S3 107.1(6) . . ?
C3 C39 H39A 110.3 . . ?
S3 C39 H39A 110.3 . . ?
C3 C39 H39B 110.3 . . ?
S3 C39 H39B 110.3 . . ?
H39A C39 H39B 108.6 . . ?
C21 C40 S4 112.1(7) . . ?
C21 C40 H40A 109.2 . . ?
S4 C40 H40A 109.2 . . ?
C21 C40 H40B 109.2 . . ?
S4 C40 H40B 109.2 . . ?
H40A C40 H40B 107.9 . . ?
C42 C41 C45 117.3(6) . . ?
C42 C41 S1 117.0(5) . . ?
C45 C41 S1 125.7(5) . . ?
C41 C42 C80 119.4(6) . . ?
C41 C42 H42 120.3 . . ?
C80 C42 H42 120.3 . . ?
O12 C43 O11 120.2(7) . . ?
O12 C43 C63 119.2(7) . . ?
O11 C43 C63 120.6(7) . . ?
N3 C44 C45 123.5(6) . . ?
N3 C44 H44 118.3 . . ?
C45 C44 H44 118.3 . . ?
C44 C45 C41 119.9(6) . . ?
C44 C45 H45 120.0 . . ?
C41 C45 H45 120.0 . . ?
C47 C46 C50 114.2(11) . . ?
C47 C46 S4 120.3(10) . . ?
C50 C46 S4 125.4(8) . . ?
C48 C47 C46 121.9(14) . . ?
C48 C47 H47 119.1 . . ?
C46 C47 H47 119.1 . . ?
N2 C48 C47 122.4(13) . . ?
N2 C48 H48 118.8 . . ?
C47 C48 H48 118.8 . . ?
N2 C49 C50 125.4(14) . . ?
N2 C49 H49 117.3 . . ?
C50 C49 H49 117.3 . . ?
C49 C50 C46 118.8(12) . . ?
C49 C50 H50 120.6 . . ?
C46 C50 H50 120.6 . . ?
C52 C51 C55 116.9(7) . . ?
C52 C51 S3 117.2(7) . . ?
C55 C51 S3 125.9(6) . . ?
C51 C52 C53 120.9(8) . . ?
C51 C52 H52 119.6 . . ?
C53 C52 H52 119.6 . . ?
N1 C53 C52 122.4(7) . . ?
N1 C53 H53 118.8 . . ?
C52 C53 H53 118.8 . . ?
N1 C54 C55 123.6(7) . . ?
N1 C54 H54 118.2 . . ?
C55 C54 H54 118.2 . . ?
C51 C55 C54 120.3(7) . . ?
C51 C55 H55 119.9 . . ?
C54 C55 H55 119.9 . . ?
O10 C56 O9 121.8(7) . . ?
O10 C56 C57 120.6(7) . . ?
O9 C56 C57 117.6(7) . . ?
C58 C57 C62 119.9(7) . . ?
C58 C57 C56 120.0(7) . . ?
C62 C57 C56 120.0(6) . . ?
C57 C58 C59 120.7(7) . . ?
C57 C58 H58 119.7 . . ?
C59 C58 H58 119.7 . . ?
C60 C59 C58 120.2(7) . . ?
C60 C59 H59 119.9 . . ?
C58 C59 H59 119.9 . . ?
C59 C60 C61 118.8(7) . . ?
C59 C60 C81 120.2(8) . . ?
C61 C60 C81 120.9(8) . . ?
C62 C61 C60 121.0(7) . . ?
C62 C61 H61 119.5 . . ?
C60 C61 H61 119.5 . . ?
C61 C62 C57 119.3(7) . . ?
C61 C62 H62 120.3 . . ?
C57 C62 H62 120.3 . . ?
C68 C63 C64 118.7(7) . . ?
C68 C63 C43 120.3(7) . . ?
C64 C63 C43 120.9(7) . . ?
C63 C64 C65 120.5(7) . . ?
C63 C64 H64 119.7 . . ?
C65 C64 H64 119.7 . . ?
C66 C65 C64 119.8(7) . . ?
C66 C65 H65 120.1 . . ?
C64 C65 H65 120.1 . . ?
C65 C66 C67 119.7(7) . . ?
C65 C66 C69 120.1(7) . . ?
C67 C66 C69 120.1(7) . . ?
C66 C67 C68 121.1(8) . . ?
C66 C67 H67 119.5 . . ?
C68 C67 H67 119.5 . . ?
C63 C68 C67 119.9(7) . . ?
C63 C68 H68 120.0 . . ?
C67 C68 H68 120.0 . . ?
O14 C69 O13 122.1(7) . . ?
O14 C69 C66 118.3(8) . . ?
O13 C69 C66 119.6(8) . . ?
O14 C69 Cd1 59.9(4) . 3 ?
O13 C69 Cd1 62.6(4) . 3 ?
C66 C69 Cd1 175.5(6) . 3 ?
N5 C70 H70A 109.5 . . ?
N5 C70 H70B 109.5 . . ?
H70A C70 H70B 109.5 . . ?
N5 C70 H70C 109.5 . . ?
H70A C70 H70C 109.5 . . ?
H70B C70 H70C 109.5 . . ?
N5 C71 H71A 109.5 . . ?
N5 C71 H71B 109.5 . . ?
H71A C71 H71B 109.5 . . ?
N5 C71 H71C 109.5 . . ?
H71A C71 H71C 109.5 . . ?
H71B C71 H71C 109.5 . . ?
O15 C72 N5 120.4(11) . . ?
C24 C79 C20 116.6(7) . . ?
C24 C79 C32 123.4(7) . . ?
C20 C79 C32 119.9(7) . . ?
N3 C80 C42 123.4(6) . . ?
N3 C80 H80 118.3 . . ?
C42 C80 H80 118.3 . . ?
O16 C81 O17 122.2(8) . . ?
O16 C81 C60 120.6(9) . . ?
O17 C81 C60 117.1(8) . . ?
O16 C81 Cd2 62.1(5) . 2_544 ?
O17 C81 Cd2 60.0(5) . 2_544 ?
C60 C81 Cd2 176.1(7) . 2_544 ?
C84 C82 C83 116.0(9) . . ?
C84 C82 S2 121.9(8) . . ?
C83 C82 S2 122.1(7) . . ?
C82 C83 C85 120.0(9) . . ?
C82 C83 H83 120.0 . . ?
C85 C83 H83 120.0 . . ?
C82 C84 C86 121.0(10) . . ?
C82 C84 H84 119.5 . . ?
C86 C84 H84 119.5 . . ?
N4 C85 C83 122.0(10) . . ?
N4 C85 H85 119.0 . . ?
C83 C85 H85 119.0 . . ?
N4 C86 C84 124.7(8) . . ?
N4 C86 H86 117.7 . . ?
C84 C86 H86 117.7 . . ?
C54 N1 C53 115.9(6) . . ?
C54 N1 Cd1 126.1(5) . . ?
C53 N1 Cd1 117.6(5) . . ?
C48 N2 C49 116.8(13) . . ?
C44 N3 C80 116.4(5) . . ?
C44 N3 Cd1 124.7(4) . 4_545 ?
C80 N3 Cd1 118.9(4) . 4_545 ?
C85 N4 C86 116.3(8) . . ?
C85 N4 Cd2 116.8(7) . 3_554 ?
C86 N4 Cd2 126.7(6) . 3_554 ?
C72 N5 C71 119.6(13) . . ?
C72 N5 C70 122.6(14) . . ?
C71 N5 C70 117.6(13) . . ?
C4 O1 C25 117.0(7) . . ?
C8 O2 C25 116.3(7) . . ?
C28 O3 C10 115.4(6) . . ?
C14 O4 C28 118.3(6) . . ?
C31 O5 C16 118.8(7) . . ?
C20 O6 C31 115.0(7) . . ?
C22 O7 C34 115.8(7) . . ?
C2 O8 C34 117.6(7) . . ?
C56 O9 Cd2 100.3(5) . . ?
C56 O10 Cd1 162.4(5) . . ?
C56 O10 Cd2 86.1(5) . . ?
Cd1 O10 Cd2 104.9(2) . . ?
C43 O11 Cd2 167.4(5) . . ?
C43 O11 Cd1 86.5(5) . . ?
Cd2 O11 Cd1 106.1(2) . . ?
C43 O12 Cd1 100.8(5) . . ?
C69 O13 Cd1 90.1(5) . 3 ?
C69 O14 Cd1 92.9(5) . 3 ?
C72 O15 Cd2 121.3(6) . . ?
C81 O16 Cd2 91.1(6) . 2_544 ?
C81 O17 Cd2 92.2(6) . 2_544 ?
C41 S1 C37 102.7(3) . . ?
C82 S2 C38 102.6(4) . . ?
C51 S3 C39 104.2(4) . . ?
C46 S4 C40 102.3(5) . . ?

loop_
_geom_bond_atom_site_label_1
_geom_bond_atom_site_label_2
_geom_bond_distance
_geom_bond_site_symmetry_2
_geom_bond_publ_flag
Cd1 O12 2.304(5) . ?
Cd1 N3 2.320(5) 4_445 ?
Cd1 N1 2.327(6) . ?
Cd1 O10 2.333(6) . ?
Cd1 O14 2.370(7) 3_554 ?
Cd1 O13 2.430(5) 3_554 ?
Cd1 O11 2.596(7) . ?
Cd1 C69 2.737(8) 3_554 ?
Cd2 O9 2.286(7) . ?
Cd2 O11 2.288(7) . ?
Cd2 N4 2.322(7) 3 ?
Cd2 O17 2.331(7) 2_545 ?
Cd2 O16 2.377(7) 2_545 ?
Cd2 O15 2.450(8) . ?
Cd2 O10 2.593(6) . ?
Cd2 C81 2.689(8) 2_545 ?
C1 C2 1.399(11) . ?
C1 C6 1.417(12) . ?
C1 C35 1.486(10) . ?
C2 C3 1.376(12) . ?
C2 O8 1.384(11) . ?
C3 C4 1.426(13) . ?
C3 C39 1.518(11) . ?
C4 O1 1.394(10) . ?
C4 C5 1.406(12) . ?
C5 C6 1.369(11) . ?
C5 C26 1.521(11) . ?
C6 H6 0.9300 . ?
C7 C12 1.387(10) . ?
C7 C8 1.394(11) . ?
C7 C26 1.520(10) . ?
C8 O2 1.379(10) . ?
C8 C9 1.410(12) . ?
C9 C10 1.363(11) . ?
C9 C38 1.494(11) . ?
C10 C11 1.391(11) . ?
C10 O3 1.410(10) . ?
C11 C12 1.393(10) . ?
C11 C29 1.530(11) . ?
C12 H12 0.9300 . ?
C13 C14 1.394(11) . ?
C13 C18 1.402(11) . ?
C13 C29 1.507(11) . ?
C14 O4 1.391(10) . ?
C14 C15 1.397(12) . ?
C15 C16 1.379(11) . ?
C15 C37 1.516(10) . ?
C16 O5 1.408(10) . ?
C16 C17 1.409(11) . ?
C17 C18 1.360(11) . ?
C17 C32 1.526(11) . ?
C18 H18 0.9300 . ?
C20 O6 1.385(9) . ?
C20 C21 1.402(12) . ?
C20 C79 1.403(11) . ?
C21 C22 1.395(12) . ?
C21 C40 1.516(12) . ?
C22 O7 1.380(10) . ?
C22 C23 1.383(11) . ?
C23 C24 1.386(11) . ?
C23 C35 1.545(10) . ?
C24 C79 1.391(10) . ?
C24 H24 0.9300 . ?
C25 O1 1.410(10) . ?
C25 O2 1.414(11) . ?
C25 H25A 0.9700 . ?
C25 H25B 0.9700 . ?
C26 C27 1.527(11) . ?
C26 H26 0.9800 . ?
C27 H27A 0.9600 . ?
C27 H27B 0.9600 . ?
C27 H27C 0.9600 . ?
C28 O3 1.408(11) . ?
C28 O4 1.441(11) . ?
C28 H28A 0.9700 . ?
C28 H28B 0.9700 . ?
C29 C30 1.530(11) . ?
C29 H29 0.9800 . ?
C30 H30A 0.9600 . ?
C30 H30B 0.9600 . ?
C30 H30C 0.9600 . ?
C31 O5 1.405(12) . ?
C31 O6 1.413(10) . ?
C31 H31A 0.9700 . ?
C31 H31B 0.9700 . ?
C32 C79 1.502(11) . ?
C32 C33 1.503(12) . ?
C32 H32 0.9800 . ?
C33 H33A 0.9600 . ?
C33 H33B 0.9600 . ?
C33 H33C 0.9600 . ?
C34 O8 1.401(11) . ?
C34 O7 1.429(11) . ?
C34 H34A 0.9700 . ?
C34 H34B 0.9700 . ?
C35 C36 1.535(11) . ?
C35 H35 0.9800 . ?
C36 H36A 0.9600 . ?
C36 H36B 0.9600 . ?
C36 H36C 0.9600 . ?
C37 S1 1.800(7) . ?
C37 H37A 0.9700 . ?
C37 H37B 0.9700 . ?
C38 S2 1.833(9) . ?
C38 H38A 0.9700 . ?
C38 H38B 0.9700 . ?
C39 S3 1.817(9) . ?
C39 H39A 0.9700 . ?
C39 H39B 0.9700 . ?
C40 S4 1.806(10) . ?
C40 H40A 0.9700 . ?
C40 H40B 0.9700 . ?
C41 C42 1.375(9) . ?
C41 C45 1.387(10) . ?
C41 S1 1.753(7) . ?
C42 C80 1.383(10) . ?
C42 H42 0.9300 . ?
C43 O12 1.240(9) . ?
C43 O11 1.255(10) . ?
C43 C63 1.480(10) . ?
C44 N3 1.331(9) . ?
C44 C45 1.376(10) . ?
C44 H44 0.9300 . ?
C45 H45 0.9300 . ?
C46 C47 1.379(15) . ?
C46 C50 1.383(15) . ?
C46 S4 1.758(11) . ?
C47 C48 1.370(17) . ?
C47 H47 0.9300 . ?
C48 N2 1.290(17) . ?
C48 H48 0.9300 . ?
C49 N2 1.298(17) . ?
C49 C50 1.370(15) . ?
C49 H49 0.9300 . ?
C50 H50 0.9300 . ?
C51 C52 1.341(12) . ?
C51 C55 1.354(12) . ?
C51 S3 1.762(8) . ?
C52 C53 1.371(12) . ?
C52 H52 0.9300 . ?
C53 N1 1.352(10) . ?
C53 H53 0.9300 . ?
C54 N1 1.300(9) . ?
C54 C55 1.380(11) . ?
C54 H54 0.9300 . ?
C55 H55 0.9300 . ?
C56 O10 1.215(10) . ?
C56 O9 1.239(10) . ?
C56 C57 1.524(10) . ?
C57 C58 1.363(10) . ?
C57 C62 1.381(10) . ?
C58 C59 1.378(11) . ?
C58 H58 0.9300 . ?
C59 C60 1.367(11) . ?
C59 H59 0.9300 . ?
C60 C61 1.391(12) . ?
C60 C81 1.507(11) . ?
C61 C62 1.369(11) . ?
C61 H61 0.9300 . ?
C62 H62 0.9300 . ?
C63 C68 1.371(11) . ?
C63 C64 1.389(11) . ?
C64 C65 1.404(11) . ?
C64 H64 0.9300 . ?
C65 C66 1.359(11) . ?
C65 H65 0.9300 . ?
C66 C67 1.366(11) . ?
C66 C69 1.499(10) . ?
C67 C68 1.395(11) . ?
C67 H67 0.9300 . ?
C68 H68 0.9300 . ?
C69 O14 1.255(10) . ?
C69 O13 1.255(10) . ?
C70 N5 1.484(17) . ?
C70 H70A 0.9600 . ?
C70 H70B 0.9600 . ?
C70 H70C 0.9600 . ?
C71 N5 1.480(19) . ?
C71 H71A 0.9600 . ?
C71 H71B 0.9600 . ?
C71 H71C 0.9600 . ?
C72 O15 1.303(13) . ?
C72 N5 1.305(14) . ?
C80 N3 1.351(8) . ?
C80 H80 0.9300 . ?
C81 O16 1.210(10) . ?
C81 O17 1.252(12) . ?
C82 C84 1.346(13) . ?
C82 C83 1.412(15) . ?
C82 S2 1.737(9) . ?
C83 C85 1.418(15) . ?
C83 H83 0.9300 . ?
C84 C86 1.373(13) . ?
C84 H84 0.9300 . ?
C85 N4 1.329(12) . ?
C85 H85 0.9300 . ?
C86 N4 1.340(11) . ?
C86 H86 0.9300 . ?
C87 O19 1.45(2) . ?
C88 O18 1.32(2) . ?

loop_
_geom_torsion_atom_site_label_1
_geom_torsion_atom_site_label_2
_geom_torsion_atom_site_label_3
_geom_torsion_atom_site_label_4
_geom_torsion
_geom_torsion_site_symmetry_1
_geom_torsion_site_symmetry_2
_geom_torsion_site_symmetry_3
_geom_torsion_site_symmetry_4
_geom_torsion_publ_flag
C6 C1 C2 C3 -2.7(11) . . . . ?
C35 C1 C2 C3 178.5(7) . . . . ?
C6 C1 C2 O8 -175.5(6) . . . . ?
C35 C1 C2 O8 5.7(11) . . . . ?
O8 C2 C3 C4 176.7(7) . . . . ?
C1 C2 C3 C4 3.7(12) . . . . ?
O8 C2 C3 C39 -4.1(12) . . . . ?
C1 C2 C3 C39 -177.1(7) . . . . ?
C2 C3 C4 O1 -179.6(7) . . . . ?
C39 C3 C4 O1 1.1(12) . . . . ?
C2 C3 C4 C5 -3.1(12) . . . . ?
C39 C3 C4 C5 177.7(7) . . . . ?
O1 C4 C5 C6 177.9(6) . . . . ?
C3 C4 C5 C6 1.5(11) . . . . ?
O1 C4 C5 C26 -3.8(11) . . . . ?
C3 C4 C5 C26 179.8(7) . . . . ?
C4 C5 C6 C1 -0.4(10) . . . . ?
C26 C5 C6 C1 -178.6(6) . . . . ?
C2 C1 C6 C5 1.0(10) . . . . ?
C35 C1 C6 C5 179.7(6) . . . . ?
C12 C7 C8 O2 179.9(7) . . . . ?
C26 C7 C8 O2 3.6(12) . . . . ?
C12 C7 C8 C9 -1.8(11) . . . . ?
C26 C7 C8 C9 -178.1(7) . . . . ?
O2 C8 C9 C10 179.4(8) . . . . ?
C7 C8 C9 C10 1.1(12) . . . . ?
O2 C8 C9 C38 -3.7(12) . . . . ?
C7 C8 C9 C38 178.0(8) . . . . ?
C8 C9 C10 C11 0.6(13) . . . . ?
C38 C9 C10 C11 -176.3(8) . . . . ?
C8 C9 C10 O3 -178.2(7) . . . . ?
C38 C9 C10 O3 4.9(12) . . . . ?
C9 C10 C11 C12 -1.4(12) . . . . ?
O3 C10 C11 C12 177.4(7) . . . . ?
C9 C10 C11 C29 176.8(7) . . . . ?
O3 C10 C11 C29 -4.4(11) . . . . ?
C8 C7 C12 C11 1.0(11) . . . . ?
C26 C7 C12 C11 177.2(7) . . . . ?
C10 C11 C12 C7 0.6(11) . . . . ?
C29 C11 C12 C7 -177.6(7) . . . . ?
C18 C13 C14 O4 -174.1(7) . . . . ?
C29 C13 C14 O4 6.9(11) . . . . ?
C18 C13 C14 C15 3.9(11) . . . . ?
C29 C13 C14 C15 -175.1(7) . . . . ?
O4 C14 C15 C16 173.3(7) . . . . ?
C13 C14 C15 C16 -4.8(12) . . . . ?
O4 C14 C15 C37 -10.8(11) . . . . ?
C13 C14 C15 C37 171.2(7) . . . . ?
C14 C15 C16 O5 -171.5(7) . . . . ?
C37 C15 C16 O5 12.5(12) . . . . ?
C14 C15 C16 C17 2.9(12) . . . . ?
C37 C15 C16 C17 -173.1(7) . . . . ?
C15 C16 C17 C18 -0.3(12) . . . . ?
O5 C16 C17 C18 174.0(7) . . . . ?
C15 C16 C17 C32 177.5(7) . . . . ?
O5 C16 C17 C32 -8.1(11) . . . . ?
C16 C17 C18 C13 -0.5(12) . . . . ?
C32 C17 C18 C13 -178.3(7) . . . . ?
C14 C13 C18 C17 -1.2(12) . . . . ?
C29 C13 C18 C17 177.8(7) . . . . ?
O6 C20 C21 C22 -177.8(7) . . . . ?
C79 C20 C21 C22 5.4(12) . . . . ?
O6 C20 C21 C40 9.5(12) . . . . ?
C79 C20 C21 C40 -167.4(8) . . . . ?
C20 C21 C22 O7 178.7(7) . . . . ?
C40 C21 C22 O7 -8.4(12) . . . . ?
C20 C21 C22 C23 -5.2(12) . . . . ?
C40 C21 C22 C23 167.7(8) . . . . ?
O7 C22 C23 C24 178.6(7) . . . . ?
C21 C22 C23 C24 2.7(12) . . . . ?
O7 C22 C23 C35 -3.3(11) . . . . ?
C21 C22 C23 C35 -179.3(7) . . . . ?
C22 C23 C24 C79 -0.1(11) . . . . ?
C35 C23 C24 C79 -178.1(7) . . . . ?
C12 C7 C26 C5 -88.2(9) . . . . ?
C8 C7 C26 C5 87.9(8) . . . . ?
C12 C7 C26 C27 37.8(10) . . . . ?
C8 C7 C26 C27 -146.1(8) . . . . ?
C6 C5 C26 C7 91.7(8) . . . . ?
C4 C5 C26 C7 -86.5(8) . . . . ?
C6 C5 C26 C27 -33.9(10) . . . . ?
C4 C5 C26 C27 147.9(7) . . . . ?
C14 C13 C29 C30 -150.6(8) . . . . ?
C18 C13 C29 C30 30.4(11) . . . . ?
C14 C13 C29 C11 82.2(9) . . . . ?
C18 C13 C29 C11 -96.7(8) . . . . ?
C10 C11 C29 C13 -85.8(9) . . . . ?
C12 C11 C29 C13 92.3(8) . . . . ?
C10 C11 C29 C30 145.8(8) . . . . ?
C12 C11 C29 C30 -36.1(10) . . . . ?
C18 C17 C32 C79 95.5(9) . . . . ?
C16 C17 C32 C79 -82.2(9) . . . . ?
C18 C17 C32 C33 -30.5(11) . . . . ?
C16 C17 C32 C33 151.7(8) . . . . ?
C2 C1 C35 C36 -148.8(7) . . . . ?
C6 C1 C35 C36 32.4(10) . . . . ?
C2 C1 C35 C23 84.5(8) . . . . ?
C6 C1 C35 C23 -94.3(8) . . . . ?
C22 C23 C35 C1 -87.9(9) . . . . ?
C24 C23 C35 C1 90.1(8) . . . . ?
C22 C23 C35 C36 142.7(8) . . . . ?
C24 C23 C35 C36 -39.3(10) . . . . ?
C16 C15 C37 S1 -85.1(10) . . . . ?
C14 C15 C37 S1 99.0(9) . . . . ?
C10 C9 C38 S2 -75.8(9) . . . . ?
C8 C9 C38 S2 107.4(8) . . . . ?
C2 C3 C39 S3 -86.9(9) . . . . ?
C4 C3 C39 S3 92.3(9) . . . . ?
C22 C21 C40 S4 101.0(9) . . . . ?
C20 C21 C40 S4 -86.5(10) . . . . ?
C45 C41 C42 C80 -0.1(15) . . . . ?
S1 C41 C42 C80 -178.6(8) . . . . ?
N3 C44 C45 C41 -0.9(14) . . . . ?
C42 C41 C45 C44 1.0(13) . . . . ?
S1 C41 C45 C44 179.3(7) . . . . ?
C50 C46 C47 C48 5.9(18) . . . . ?
S4 C46 C47 C48 -176.4(11) . . . . ?
C46 C47 C48 N2 -7(2) . . . . ?
N2 C49 C50 C46 -4(2) . . . . ?
C47 C46 C50 C49 -0.5(17) . . . . ?
S4 C46 C50 C49 -178.1(9) . . . . ?
C55 C51 C52 C53 0.4(16) . . . . ?
S3 C51 C52 C53 -178.8(9) . . . . ?
C51 C52 C53 N1 -0.1(18) . . . . ?
C52 C51 C55 C54 -1.0(16) . . . . ?
S3 C51 C55 C54 178.1(8) . . . . ?
N1 C54 C55 C51 1.5(17) . . . . ?
O10 C56 C57 C58 -174.6(8) . . . . ?
O9 C56 C57 C58 6.1(11) . . . . ?
O10 C56 C57 C62 8.0(11) . . . . ?
O9 C56 C57 C62 -171.3(9) . . . . ?
C62 C57 C58 C59 0.5(13) . . . . ?
C56 C57 C58 C59 -177.0(7) . . . . ?
C57 C58 C59 C60 2.0(14) . . . . ?
C58 C59 C60 C61 -2.6(14) . . . . ?
C58 C59 C60 C81 175.8(8) . . . . ?
C59 C60 C61 C62 0.7(15) . . . . ?
C81 C60 C61 C62 -177.7(9) . . . . ?
C60 C61 C62 C57 1.7(15) . . . . ?
C58 C57 C62 C61 -2.3(13) . . . . ?
C56 C57 C62 C61 175.1(8) . . . . ?
O12 C43 C63 C68 21.4(10) . . . . ?
O11 C43 C63 C68 -161.1(7) . . . . ?
O12 C43 C63 C64 -156.8(8) . . . . ?
O11 C43 C63 C64 20.7(10) . . . . ?
C68 C63 C64 C65 -0.7(12) . . . . ?
C43 C63 C64 C65 177.5(7) . . . . ?
C63 C64 C65 C66 1.5(13) . . . . ?
C64 C65 C66 C67 0.4(13) . . . . ?
C64 C65 C66 C69 178.9(7) . . . . ?
C65 C66 C67 C68 -3.1(13) . . . . ?
C69 C66 C67 C68 178.5(8) . . . . ?
C64 C63 C68 C67 -1.9(12) . . . . ?
C43 C63 C68 C67 179.8(7) . . . . ?
C66 C67 C68 C63 3.9(13) . . . . ?
C65 C66 C69 O14 -172.1(8) . . . . ?
C67 C66 C69 O14 6.4(11) . . . . ?
C65 C66 C69 O13 10.6(11) . . . . ?
C67 C66 C69 O13 -170.9(8) . . . . ?
C23 C24 C79 C20 0.2(11) . . . . ?
C23 C24 C79 C32 176.7(7) . . . . ?
O6 C20 C79 C24 -179.8(7) . . . . ?
C21 C20 C79 C24 -2.9(11) . . . . ?
O6 C20 C79 C32 3.7(11) . . . . ?
C21 C20 C79 C32 -179.5(8) . . . . ?
C33 C32 C79 C24 37.7(11) . . . . ?
C17 C32 C79 C24 -88.3(9) . . . . ?
C33 C32 C79 C20 -146.0(8) . . . . ?
C17 C32 C79 C20 88.0(9) . . . . ?
C41 C42 C80 N3 -1.0(17) . . . . ?
C59 C60 C81 O16 -5.8(14) . . . . ?
C61 C60 C81 O16 172.6(9) . . . . ?
C59 C60 C81 O17 177.1(9) . . . . ?
C61 C60 C81 O17 -4.6(14) . . . . ?
C84 C82 C83 C85 1.4(19) . . . . ?
S2 C82 C83 C85 -178.9(11) . . . . ?
C83 C82 C84 C86 -0.1(15) . . . . ?
S2 C82 C84 C86 -179.8(7) . . . . ?
C82 C83 C85 N4 -1(2) . . . . ?
C82 C84 C86 N4 -2.0(15) . . . . ?
C55 C54 N1 C53 -1.1(15) . . . . ?
C55 C54 N1 Cd1 171.9(8) . . . . ?
C52 C53 N1 C54 0.4(15) . . . . ?
C52 C53 N1 Cd1 -173.2(9) . . . . ?
C47 C48 N2 C49 3(2) . . . . ?
C50 C49 N2 C48 3(2) . . . . ?
C45 C44 N3 C80 -0.1(13) . . . . ?
C45 C44 N3 Cd1 178.1(7) . . . 4_545 ?
C42 C80 N3 C44 1.0(14) . . . . ?
C42 C80 N3 Cd1 -177.3(8) . . . 4_545 ?
C83 C85 N4 C86 -1.0(18) . . . . ?
C83 C85 N4 Cd2 174.5(11) . . . 3_554 ?
C84 C86 N4 C85 2.5(14) . . . . ?
C84 C86 N4 Cd2 -172.5(7) . . . 3_554 ?
O15 C72 N5 C71 174.4(11) . . . . ?
O15 C72 N5 C70 -0.3(17) . . . . ?
C5 C4 O1 C25 80.0(10) . . . . ?
C3 C4 O1 C25 -103.4(9) . . . . ?
O2 C25 O1 C4 -92.8(10) . . . . ?
C7 C8 O2 C25 -80.8(10) . . . . ?
C9 C8 O2 C25 100.9(9) . . . . ?
O1 C25 O2 C8 93.5(9) . . . . ?
O4 C28 O3 C10 -93.5(8) . . . . ?
C9 C10 O3 C28 -96.4(9) . . . . ?
C11 C10 O3 C28 84.8(9) . . . . ?
C13 C14 O4 C28 -80.6(10) . . . . ?
C15 C14 O4 C28 101.3(9) . . . . ?
O3 C28 O4 C14 89.5(9) . . . . ?
O6 C31 O5 C16 -90.4(9) . . . . ?
C15 C16 O5 C31 -104.6(9) . . . . ?
C17 C16 O5 C31 80.9(10) . . . . ?
C21 C20 O6 C31 99.0(9) . . . . ?
C79 C20 O6 C31 -84.0(10) . . . . ?
O5 C31 O6 C20 93.7(9) . . . . ?
C23 C22 O7 C34 78.2(10) . . . . ?
C21 C22 O7 C34 -105.7(9) . . . . ?
O8 C34 O7 C22 -91.1(9) . . . . ?
C3 C2 O8 C34 106.6(9) . . . . ?
C1 C2 O8 C34 -80.3(9) . . . . ?
O7 C34 O8 C2 91.6(10) . . . . ?
O10 C56 O9 Cd2 -4.0(9) . . . . ?
C57 C56 O9 Cd2 175.3(5) . . . . ?
O9 C56 O10 Cd1 133.0(17) . . . . ?
C57 C56 O10 Cd1 -46(2) . . . . ?
O9 C56 O10 Cd2 3.5(8) . . . . ?
C57 C56 O10 Cd2 -175.8(6) . . . . ?
O12 C43 O11 Cd2 171(2) . . . . ?
C63 C43 O11 Cd2 -6(3) . . . . ?
O12 C43 O11 Cd1 -7.2(7) . . . . ?
C63 C43 O11 Cd1 175.4(6) . . . . ?
O11 C43 O12 Cd1 8.2(8) . . . . ?
C63 C43 O12 Cd1 -174.3(5) . . . . ?
O14 C69 O13 Cd1 7.3(8) . . . 3 ?
C66 C69 O13 Cd1 -175.5(6) . . . 3 ?
O13 C69 O14 Cd1 -7.5(8) . . . 3 ?
C66 C69 O14 Cd1 175.3(6) . . . 3 ?
N5 C72 O15 Cd2 168.8(8) . . . . ?
O17 C81 O16 Cd2 0.1(11) . . . 2_544 ?
C60 C81 O16 Cd2 -176.9(8) . . . 2_544 ?
O16 C81 O17 Cd2 -0.1(11) . . . 2_544 ?
C60 C81 O17 Cd2 177.0(7) . . . 2_544 ?
C42 C41 S1 C37 -176.1(8) . . . . ?
C45 C41 S1 C37 5.6(10) . . . . ?
C15 C37 S1 C41 -173.6(7) . . . . ?
C84 C82 S2 C38 -153.3(8) . . . . ?
C83 C82 S2 C38 27.0(11) . . . . ?
C9 C38 S2 C82 171.8(7) . . . . ?
C52 C51 S3 C39 179.7(9) . . . . ?
C55 C51 S3 C39 0.6(10) . . . . ?
C3 C39 S3 C51 -160.3(7) . . . . ?
C47 C46 S4 C40 -163.5(10) . . . . ?
C50 C46 S4 C40 13.9(12) . . . . ?
C21 C40 S4 C46 179.5(8) . . . . ?

loop_
_platon_squeeze_void_nr
_platon_squeeze_void_average_x
_platon_squeeze_void_average_y
_platon_squeeze_void_average_z
_platon_squeeze_void_volume
_platon_squeeze_void_count_electrons
_platon_squeeze_void_content
1 -0.004 0.500 -0.018 2550 265 ' '
